data_7156751
loop_
_publ_author_name
'Sun, Jing'
'Zhang, Yu'
'Shi, Rong-Guo'
'Yan, Chao-Guo'

_publ_section_title
;
 Selective synthesis of spirooxindoles via a two-step reaction of
 N-phenacylpyridinium bromide, 1,3-indanedione and N-alkylisations.
;
_journal_issue 16
_journal_name_full 'Organic &amp; biomolecular chemistry'
_journal_page_first 3978
_journal_page_last 3983
_journal_paper_doi 10.1039/c9ob00166b
_journal_volume 17
_journal_year 2019
_chemical_formula_moiety 'C41 H29 N O5'
_chemical_formula_sum 'C41 H29 N O5'
_chemical_formula_weight 615.65
_space_group_crystal_system monoclinic
_space_group_IT_number 14
_space_group_name_Hall '-P 2yn'
_space_group_name_H-M_alt 'P 1 21/n 1'
_symmetry_space_group_name_Hall '-P 2yn'
_symmetry_space_group_name_H-M 'P 1 21/n 1'
_atom_sites_solution_hydrogens geom
_audit_creation_method SHELXL-2014/7
_audit_update_record
;
2019-01-21 deposited with the CCDC.    2019-03-27 downloaded from the CCDC.
;
_cell_angle_alpha 90
_cell_angle_beta 98.141(4)
_cell_angle_gamma 90
_cell_formula_units_Z 4
_cell_length_a 11.0875(14)
_cell_length_b 11.2228(12)
_cell_length_c 25.651(3)
_cell_measurement_reflns_used 6350
_cell_measurement_temperature 296(2)
_cell_measurement_theta_max 22.86
_cell_measurement_theta_min 2.42
_cell_volume 3159.7(6)
_computing_cell_refinement 'Bruker SAINT'
_computing_data_collection 'Bruker APEX2'
_computing_data_reduction 'Bruker SAINT'
_computing_molecular_graphics 'Bruker SHELXTL'
_computing_publication_material 'Bruker SHELXTL'
_computing_structure_refinement 'SHELXL-2014/7 (Sheldrick, 2014)'
_computing_structure_solution 'SHELXS-97 (Sheldrick 2008)'
_diffrn_ambient_temperature 296(2)
_diffrn_measured_fraction_theta_full 0.997
_diffrn_measured_fraction_theta_max 0.996
_diffrn_measurement_device_type 'CCD area detector'
_diffrn_measurement_method 'phi and omega scans'
_diffrn_radiation_source 'fine-focus sealed tube'
_diffrn_radiation_type MoK\a
_diffrn_radiation_wavelength 0.71073
_diffrn_reflns_av_R_equivalents 0.0952
_diffrn_reflns_av_unetI/netI 0.0919
_diffrn_reflns_Laue_measured_fraction_full 0.997
_diffrn_reflns_Laue_measured_fraction_max 0.996
_diffrn_reflns_limit_h_max 13
_diffrn_reflns_limit_h_min -13
_diffrn_reflns_limit_k_max 13
_diffrn_reflns_limit_k_min -13
_diffrn_reflns_limit_l_max 31
_diffrn_reflns_limit_l_min -27
_diffrn_reflns_number 29482
_diffrn_reflns_point_group_measured_fraction_full 0.997
_diffrn_reflns_point_group_measured_fraction_max 0.996
_diffrn_reflns_theta_full 25.242
_diffrn_reflns_theta_max 25.996
_diffrn_reflns_theta_min 2.123
_exptl_absorpt_coefficient_mu 0.085
_exptl_absorpt_correction_T_max 0.983
_exptl_absorpt_correction_T_min 0.980
_exptl_absorpt_correction_type multi-scan
_exptl_absorpt_process_details sadabs
_exptl_crystal_colour yellow
_exptl_crystal_density_diffrn 1.294
_exptl_crystal_description block
_exptl_crystal_F_000 1288
_exptl_crystal_size_max 0.240
_exptl_crystal_size_mid 0.220
_exptl_crystal_size_min 0.200
_refine_diff_density_max 0.314
_refine_diff_density_min -0.400
_refine_diff_density_rms 0.045
_refine_ls_extinction_method none
_refine_ls_goodness_of_fit_ref 1.016
_refine_ls_hydrogen_treatment constr
_refine_ls_matrix_type full
_refine_ls_number_parameters 426
_refine_ls_number_reflns 6196
_refine_ls_number_restraints 57
_refine_ls_restrained_S_all 1.137
_refine_ls_R_factor_all 0.1350
_refine_ls_R_factor_gt 0.0646
_refine_ls_shift/su_max 0.000
_refine_ls_shift/su_mean 0.000
_refine_ls_structure_factor_coef Fsqd
_refine_ls_weighting_details 'w=1/[\s^2^(Fo^2^)+(0.0675P)^2^+1.5635P] where P=(Fo^2^+2Fc^2^)/3'
_refine_ls_weighting_scheme calc
_refine_ls_wR_factor_gt 0.1513
_refine_ls_wR_factor_ref 0.1802
_reflns_Friedel_coverage 0.000
_reflns_number_gt 3482
_reflns_number_total 6196
_reflns_threshold_expression 'I > 2\s(I)'
_cod_data_source_file c9ob00166b2.cif
_cod_data_source_block 1a
_cod_depositor_comments 'Adding full bibliography for 7156751--7156756.cif.'
_cod_original_cell_volume 3159.6(6)
_cod_database_code 7156751
_shelx_shelxl_version_number 2014/7
_shelx_space_group_comment
; 
The symmetry employed for this shelxl refinement is uniquely defined 
by the following loop, which should always be used as a source of 
symmetry information in preference to the above space-group names. 
They are only intended as comments. 
;
_shelx_estimated_absorpt_t_min 0.980
_shelx_estimated_absorpt_t_max 0.983

loop_
_space_group_symop_operation_xyz
'x, y, z'
'-x+1/2, y+1/2, -z+1/2'
'-x, -y, -z'
'x-1/2, -y-1/2, z-1/2'

loop_
_atom_site_label
_atom_site_type_symbol
_atom_site_fract_x
_atom_site_fract_y
_atom_site_fract_z
_atom_site_U_iso_or_equiv
_atom_site_adp_type
_atom_site_occupancy
_atom_site_site_symmetry_order
_atom_site_calc_flag
_atom_site_refinement_flags_posn
_atom_site_refinement_flags_adp
C1 C 0.5488(4) 0.5231(5) 0.25401(15) 0.0989(11) Uani 1 1 d . U
H1 H 0.5320 0.6042 0.2513 0.119 Uiso 1 1 calc R U
C2 C 0.6714(4) 0.4819(6) 0.25490(19) 0.1221(14) Uani 1 1 d . U
H2 H 0.7344 0.5356 0.2528 0.147 Uiso 1 1 calc R U
C3 C 0.6937(5) 0.3655(7) 0.2588(2) 0.1313(15) Uani 1 1 d . U
H3 H 0.7726 0.3384 0.2579 0.158 Uiso 1 1 calc R U
C4 C 0.6052(5) 0.2854(6) 0.2638(2) 0.1407(15) Uani 1 1 d . U
H4 H 0.6236 0.2048 0.2680 0.169 Uiso 1 1 calc R U
C5 C 0.4856(4) 0.3254(4) 0.2627(2) 0.1155(12) Uani 1 1 d . U
H5 H 0.4242 0.2705 0.2658 0.139 Uiso 1 1 calc R U
C6 C 0.4567(3) 0.4441(3) 0.25710(12) 0.0634(8) Uani 1 1 d . U
C7 C 0.3283(3) 0.4837(3) 0.25693(10) 0.0513(7) Uani 1 1 d . U
H7A H 0.2944 0.4419 0.2846 0.062 Uiso 1 1 calc R U
H7B H 0.3280 0.5682 0.2650 0.062 Uiso 1 1 calc R U
C8 C 0.1929(3) 0.3582(2) 0.19535(10) 0.0457(7) Uani 1 1 d . .
C9 C 0.1143(2) 0.3672(2) 0.14055(10) 0.0400(7) Uani 1 1 d . .
C10 C 0.1377(2) 0.4938(2) 0.12537(10) 0.0397(6) Uani 1 1 d . .
C11 C 0.0935(3) 0.5577(3) 0.08098(11) 0.0493(7) Uani 1 1 d . .
H11 H 0.0405 0.5219 0.0542 0.059 Uiso 1 1 calc R U
C12 C 0.1285(3) 0.6769(3) 0.07612(11) 0.0558(8) Uani 1 1 d . .
C13 C 0.0801(4) 0.7485(3) 0.02805(14) 0.0882(12) Uani 1 1 d . .
H13A H 0.1240 0.8223 0.0283 0.132 Uiso 1 1 calc R U
H13B H -0.0049 0.7647 0.0282 0.132 Uiso 1 1 calc R U
H13C H 0.0904 0.7042 -0.0030 0.132 Uiso 1 1 calc R U
C14 C 0.2091(3) 0.7249(3) 0.11646(12) 0.0596(9) Uani 1 1 d . .
H14 H 0.2329 0.8038 0.1136 0.072 Uiso 1 1 calc R U
C15 C 0.2567(3) 0.6612(2) 0.16122(11) 0.0534(8) Uani 1 1 d . .
H15 H 0.3128 0.6956 0.1873 0.064 Uiso 1 1 calc R U
C16 C 0.2184(2) 0.5465(2) 0.16555(10) 0.0382(6) Uani 1 1 d . .
C17 C 0.5754(3) 0.4956(3) 0.10965(14) 0.0678(9) Uani 1 1 d . .
H17 H 0.5210 0.4911 0.1340 0.081 Uiso 1 1 calc R U
C18 C 0.6688(3) 0.5785(3) 0.11645(17) 0.0818(11) Uani 1 1 d . .
H18 H 0.6771 0.6290 0.1455 0.098 Uiso 1 1 calc R U
C19 C 0.7488(3) 0.5865(4) 0.08066(18) 0.0833(11) Uani 1 1 d . .
H19 H 0.8108 0.6430 0.0851 0.100 Uiso 1 1 calc R U
C20 C 0.7376(3) 0.5110(4) 0.03808(16) 0.0836(12) Uani 1 1 d . .
H20 H 0.7919 0.5161 0.0137 0.100 Uiso 1 1 calc R U
C21 C 0.6454(3) 0.4275(3) 0.03170(13) 0.0669(9) Uani 1 1 d . .
H21 H 0.6389 0.3756 0.0032 0.080 Uiso 1 1 calc R U
C22 C 0.5627(3) 0.4200(3) 0.06709(11) 0.0484(7) Uani 1 1 d . .
C23 C 0.4642(3) 0.3279(3) 0.05766(11) 0.0514(8) Uani 1 1 d . .
C24 C 0.3579(3) 0.3397(3) 0.08456(10) 0.0479(7) Uani 1 1 d . .
H24 H 0.3521 0.4089 0.1040 0.057 Uiso 1 1 calc R U
C25 C 0.3765(3) 0.0528(3) 0.14318(11) 0.0539(8) Uani 1 1 d . .
H25 H 0.3424 0.1128 0.1614 0.065 Uiso 1 1 calc R U
C26 C 0.4529(3) -0.0302(3) 0.17037(13) 0.0637(9) Uani 1 1 d . .
H26 H 0.4701 -0.0257 0.2069 0.076 Uiso 1 1 calc R U
C27 C 0.5036(3) -0.1194(3) 0.14403(16) 0.0699(10) Uani 1 1 d . .
H27 H 0.5545 -0.1756 0.1626 0.084 Uiso 1 1 calc R U
C28 C 0.4787(3) -0.1252(3) 0.08988(15) 0.0685(9) Uani 1 1 d . .
H28 H 0.5137 -0.1849 0.0719 0.082 Uiso 1 1 calc R U
C29 C 0.4028(3) -0.0434(3) 0.06244(12) 0.0567(8) Uani 1 1 d . .
H29 H 0.3864 -0.0485 0.0259 0.068 Uiso 1 1 calc R U
C30 C 0.3502(2) 0.0468(2) 0.08855(10) 0.0440(7) Uani 1 1 d . .
C31 C 0.2609(3) 0.1341(2) 0.05915(10) 0.0449(7) Uani 1 1 d . .
C32 C 0.2658(3) 0.2588(2) 0.08391(9) 0.0418(7) Uani 1 1 d . .
C33 C 0.0856(3) 0.1728(2) 0.09282(10) 0.0413(7) Uani 1 1 d . .
C34 C 0.1541(2) 0.2711(2) 0.10585(10) 0.0392(6) Uani 1 1 d . .
C35 C -0.0187(3) 0.3510(3) 0.15185(11) 0.0512(8) Uani 1 1 d . .
C36 C -0.0890(3) 0.2445(2) 0.13161(10) 0.0456(7) Uani 1 1 d . .
C37 C -0.2097(3) 0.2345(3) 0.13967(12) 0.0606(8) Uani 1 1 d . .
H37 H -0.2458 0.2950 0.1569 0.073 Uiso 1 1 calc R U
C38 C -0.2766(3) 0.1343(3) 0.12207(13) 0.0710(10) Uani 1 1 d . .
H38 H -0.3572 0.1271 0.1279 0.085 Uiso 1 1 calc R U
C39 C -0.2241(3) 0.0461(3) 0.09619(13) 0.0706(10) Uani 1 1 d . .
H39 H -0.2694 -0.0211 0.0849 0.085 Uiso 1 1 calc R U
C40 C -0.1061(3) 0.0549(3) 0.08665(12) 0.0601(9) Uani 1 1 d . .
H40 H -0.0721 -0.0053 0.0685 0.072 Uiso 1 1 calc R U
C41 C -0.0371(3) 0.1543(2) 0.10419(10) 0.0435(7) Uani 1 1 d . .
N1 N 0.2495(2) 0.46300(19) 0.20660(8) 0.0423(6) Uani 1 1 d . .
O1 O 0.1991(2) 0.27032(19) 0.22337(8) 0.0718(7) Uani 1 1 d . .
O2 O 0.4744(2) 0.2471(2) 0.02586(9) 0.0731(7) Uani 1 1 d . .
O3 O 0.2627(2) 0.1360(2) 0.00497(7) 0.0588(6) Uani 1 1 d . .
H3A H 0.3305 0.1565 -0.0010 0.088 Uiso 1 1 calc R U
O4 O 0.13832(17) 0.09053(16) 0.06450(7) 0.0493(5) Uani 1 1 d . .
O5 O -0.0599(2) 0.4247(2) 0.17939(10) 0.0826(8) Uani 1 1 d . .

loop_
_atom_site_aniso_label
_atom_site_aniso_U_11
_atom_site_aniso_U_22
_atom_site_aniso_U_33
_atom_site_aniso_U_23
_atom_site_aniso_U_13
_atom_site_aniso_U_12
C1 0.071(2) 0.137(3) 0.085(2) 0.002(2) -0.001(2) -0.031(2)
C2 0.068(2) 0.188(3) 0.107(3) -0.007(3) 0.003(2) -0.035(3)
C3 0.070(2) 0.193(4) 0.129(3) -0.043(3) 0.007(2) 0.002(3)
C4 0.079(2) 0.145(3) 0.193(3) -0.038(3) 0.001(3) 0.024(2)
C5 0.063(2) 0.100(2) 0.180(3) -0.024(3) 0.005(2) 0.0170(19)
C6 0.0558(16) 0.0831(19) 0.0512(15) -0.0134(15) 0.0068(14) -0.0089(15)
C7 0.0653(18) 0.0508(17) 0.0372(14) -0.0078(12) 0.0050(14) -0.0003(14)
C8 0.0592(19) 0.0360(17) 0.0432(15) 0.0008(14) 0.0114(14) -0.0051(14)
C9 0.0439(17) 0.0366(15) 0.0404(14) -0.0042(12) 0.0093(13) -0.0101(12)
C10 0.0409(16) 0.0377(15) 0.0433(15) -0.0002(12) 0.0154(13) 0.0010(13)
C11 0.0505(18) 0.0516(19) 0.0456(16) 0.0021(14) 0.0067(14) 0.0019(15)
C12 0.071(2) 0.0454(19) 0.0517(18) 0.0087(15) 0.0109(17) 0.0030(16)
C13 0.116(3) 0.068(2) 0.075(2) 0.0249(19) -0.004(2) 0.002(2)
C14 0.085(2) 0.0357(17) 0.0589(19) 0.0056(15) 0.0119(18) -0.0074(16)
C15 0.065(2) 0.0420(18) 0.0529(17) -0.0030(14) 0.0073(15) -0.0113(15)
C16 0.0425(16) 0.0333(15) 0.0407(14) -0.0031(12) 0.0121(13) -0.0033(12)
C17 0.049(2) 0.074(2) 0.084(2) -0.0156(19) 0.0226(18) -0.0118(18)
C18 0.059(2) 0.077(3) 0.111(3) -0.023(2) 0.016(2) -0.012(2)
C19 0.051(2) 0.078(3) 0.122(3) 0.012(3) 0.015(2) -0.0178(19)
C20 0.055(2) 0.110(3) 0.091(3) 0.021(3) 0.027(2) -0.010(2)
C21 0.055(2) 0.082(2) 0.066(2) 0.0060(18) 0.0172(17) -0.0071(19)
C22 0.0388(17) 0.0542(19) 0.0534(17) 0.0059(15) 0.0100(14) -0.0036(14)
C23 0.0530(19) 0.0530(19) 0.0506(17) -0.0022(15) 0.0153(15) -0.0017(15)
C24 0.0502(19) 0.0482(17) 0.0473(15) -0.0054(13) 0.0144(14) -0.0094(14)
C25 0.054(2) 0.058(2) 0.0510(18) -0.0007(15) 0.0135(15) -0.0010(16)
C26 0.057(2) 0.073(2) 0.0603(19) 0.0058(18) 0.0075(17) -0.0030(19)
C27 0.053(2) 0.064(2) 0.093(3) 0.009(2) 0.0105(19) 0.0086(18)
C28 0.060(2) 0.058(2) 0.092(3) -0.0087(19) 0.024(2) 0.0072(18)
C29 0.060(2) 0.052(2) 0.0601(18) -0.0038(16) 0.0186(16) -0.0039(17)
C30 0.0417(17) 0.0434(17) 0.0498(16) -0.0058(13) 0.0163(13) -0.0102(13)
C31 0.0471(18) 0.0480(17) 0.0418(15) -0.0085(13) 0.0133(13) -0.0070(14)
C32 0.0474(17) 0.0429(16) 0.0358(14) -0.0012(12) 0.0084(12) -0.0064(13)
C33 0.0448(17) 0.0381(16) 0.0405(14) -0.0029(12) 0.0047(13) -0.0032(13)
C34 0.0413(16) 0.0376(15) 0.0390(14) -0.0015(12) 0.0067(12) -0.0079(13)
C35 0.0542(19) 0.0486(18) 0.0541(17) -0.0029(15) 0.0193(15) -0.0036(15)
C36 0.0430(18) 0.0464(17) 0.0478(16) 0.0024(13) 0.0077(13) -0.0107(14)
C37 0.052(2) 0.064(2) 0.068(2) -0.0016(17) 0.0159(16) -0.0055(17)
C38 0.045(2) 0.087(3) 0.083(2) -0.010(2) 0.0147(18) -0.0202(19)
C39 0.059(2) 0.076(2) 0.078(2) -0.0192(19) 0.0162(19) -0.0316(19)
C40 0.061(2) 0.058(2) 0.0626(19) -0.0145(16) 0.0122(16) -0.0181(17)
C41 0.0430(17) 0.0442(17) 0.0428(14) 0.0012(13) 0.0048(13) -0.0091(13)
N1 0.0530(15) 0.0373(13) 0.0367(12) -0.0011(10) 0.0066(11) -0.0037(11)
O1 0.110(2) 0.0464(13) 0.0556(13) 0.0128(11) 0.0011(13) -0.0132(12)
O2 0.0716(16) 0.0767(16) 0.0778(15) -0.0279(13) 0.0342(12) -0.0115(13)
O3 0.0739(15) 0.0655(14) 0.0380(10) -0.0110(9) 0.0120(10) -0.0105(12)
O4 0.0451(12) 0.0445(11) 0.0593(12) -0.0139(9) 0.0103(9) -0.0112(9)
O5 0.0741(17) 0.0704(16) 0.1140(19) -0.0333(15) 0.0503(15) -0.0165(13)

loop_
_atom_type_symbol
_atom_type_description
_atom_type_scat_dispersion_real
_atom_type_scat_dispersion_imag
_atom_type_scat_source
C C 0.0033 0.0016 'International Tables Vol C Tables 4.2.6.8 and 6.1.1.4'
H H 0.0000 0.0000 'International Tables Vol C Tables 4.2.6.8 and 6.1.1.4'
N N 0.0061 0.0033 'International Tables Vol C Tables 4.2.6.8 and 6.1.1.4'
O O 0.0106 0.0060 'International Tables Vol C Tables 4.2.6.8 and 6.1.1.4'

loop_
_geom_angle_atom_site_label_1
_geom_angle_atom_site_label_2
_geom_angle_atom_site_label_3
_geom_angle
C6 C1 C2 120.4(5)
C6 C1 H1 119.8
C2 C1 H1 119.8
C3 C2 C1 118.9(5)
C3 C2 H2 120.5
C1 C2 H2 120.5
C2 C3 C4 122.1(6)
C2 C3 H3 119.0
C4 C3 H3 119.0
C3 C4 C5 119.0(6)
C3 C4 H4 120.5
C5 C4 H4 120.5
C6 C5 C4 121.4(5)
C6 C5 H5 119.3
C4 C5 H5 119.3
C1 C6 C5 118.1(4)
C1 C6 C7 121.9(4)
C5 C6 C7 119.9(3)
N1 C7 C6 113.8(2)
N1 C7 H7A 108.8
C6 C7 H7A 108.8
N1 C7 H7B 108.8
C6 C7 H7B 108.8
H7A C7 H7B 107.7
O1 C8 N1 126.6(3)
O1 C8 C9 124.5(2)
N1 C8 C9 108.9(2)
C34 C9 C10 116.6(2)
C34 C9 C8 108.4(2)
C10 C9 C8 101.6(2)
C34 C9 C35 113.1(2)
C10 C9 C35 111.2(2)
C8 C9 C35 104.5(2)
C11 C10 C16 120.3(3)
C11 C10 C9 130.7(3)
C16 C10 C9 109.0(2)
C10 C11 C12 120.0(3)
C10 C11 H11 120.0
C12 C11 H11 120.0
C14 C12 C11 117.7(3)
C14 C12 C13 121.6(3)
C11 C12 C13 120.7(3)
C12 C13 H13A 109.5
C12 C13 H13B 109.5
H13A C13 H13B 109.5
C12 C13 H13C 109.5
H13A C13 H13C 109.5
H13B C13 H13C 109.5
C12 C14 C15 123.3(3)
C12 C14 H14 118.4
C15 C14 H14 118.4
C16 C15 C14 117.7(3)
C16 C15 H15 121.1
C14 C15 H15 121.1
C15 C16 C10 120.9(3)
C15 C16 N1 129.7(2)
C10 C16 N1 109.4(2)
C22 C17 C18 120.4(3)
C22 C17 H17 119.8
C18 C17 H17 119.8
C19 C18 C17 120.3(4)
C19 C18 H18 119.8
C17 C18 H18 119.8
C18 C19 C20 119.9(3)
C18 C19 H19 120.0
C20 C19 H19 120.0
C19 C20 C21 119.7(3)
C19 C20 H20 120.1
C21 C20 H20 120.1
C20 C21 C22 120.9(3)
C20 C21 H21 119.5
C22 C21 H21 119.5
C17 C22 C21 118.7(3)
C17 C22 C23 123.0(3)
C21 C22 C23 118.2(3)
O2 C23 C24 122.5(3)
O2 C23 C22 118.7(3)
C24 C23 C22 118.8(3)
C32 C24 C23 126.0(3)
C32 C24 H24 117.0
C23 C24 H24 117.0
C26 C25 C30 120.2(3)
C26 C25 H25 119.9
C30 C25 H25 119.9
C27 C26 C25 120.6(3)
C27 C26 H26 119.7
C25 C26 H26 119.7
C26 C27 C28 119.5(3)
C26 C27 H27 120.3
C28 C27 H27 120.3
C29 C28 C27 120.5(3)
C29 C28 H28 119.8
C27 C28 H28 119.8
C28 C29 C30 120.7(3)
C28 C29 H29 119.7
C30 C29 H29 119.7
C29 C30 C25 118.6(3)
C29 C30 C31 121.4(3)
C25 C30 C31 119.9(2)
O3 C31 O4 104.1(2)
O3 C31 C30 114.0(2)
O4 C31 C30 106.6(2)
O3 C31 C32 113.2(2)
O4 C31 C32 104.1(2)
C30 C31 C32 113.6(2)
C24 C32 C34 128.0(3)
C24 C32 C31 126.5(3)
C34 C32 C31 105.5(2)
C34 C33 O4 114.7(2)
C34 C33 C41 125.3(2)
O4 C33 C41 120.0(2)
C33 C34 C32 108.0(2)
C33 C34 C9 121.9(2)
C32 C34 C9 129.9(2)
O5 C35 C36 122.0(3)
O5 C35 C9 118.2(3)
C36 C35 C9 119.7(2)
C37 C36 C41 119.3(3)
C37 C36 C35 118.9(3)
C41 C36 C35 121.8(3)
C38 C37 C36 120.0(3)
C38 C37 H37 120.0
C36 C37 H37 120.0
C39 C38 C37 120.1(3)
C39 C38 H38 120.0
C37 C38 H38 120.0
C38 C39 C40 121.2(3)
C38 C39 H39 119.4
C40 C39 H39 119.4
C39 C40 C41 119.8(3)
C39 C40 H40 120.1
C41 C40 H40 120.1
C40 C41 C36 119.7(3)
C40 C41 C33 122.7(3)
C36 C41 C33 117.6(2)
C8 N1 C16 111.2(2)
C8 N1 C7 121.8(2)
C16 N1 C7 126.9(2)
C31 O3 H3A 109.5
C33 O4 C31 107.35(19)

loop_
_geom_bond_atom_site_label_1
_geom_bond_atom_site_label_2
_geom_bond_distance
C1 C6 1.364(5)
C1 C2 1.433(7)
C1 H1 0.9300
C2 C3 1.330(8)
C2 H2 0.9300
C3 C4 1.350(8)
C3 H3 0.9300
C4 C5 1.396(6)
C4 H4 0.9300
C5 C6 1.372(6)
C5 H5 0.9300
C6 C7 1.491(4)
C7 N1 1.471(3)
C7 H7A 0.9700
C7 H7B 0.9700
C8 O1 1.217(3)
C8 N1 1.345(3)
C8 C9 1.549(4)
C9 C34 1.504(4)
C9 C10 1.505(4)
C9 C35 1.553(4)
C10 C11 1.376(4)
C10 C16 1.397(4)
C11 C12 1.403(4)
C11 H11 0.9300
C12 C14 1.378(4)
C12 C13 1.506(4)
C13 H13A 0.9600
C13 H13B 0.9600
C13 H13C 0.9600
C14 C15 1.392(4)
C14 H14 0.9300
C15 C16 1.366(4)
C15 H15 0.9300
C16 N1 1.415(3)
C17 C22 1.374(4)
C17 C18 1.384(5)
C17 H17 0.9300
C18 C19 1.367(5)
C18 H18 0.9300
C19 C20 1.374(5)
C19 H19 0.9300
C20 C21 1.379(5)
C20 H20 0.9300
C21 C22 1.382(4)
C21 H21 0.9300
C22 C23 1.498(4)
C23 O2 1.235(3)
C23 C24 1.453(4)
C24 C32 1.364(4)
C24 H24 0.9300
C25 C26 1.380(4)
C25 C30 1.392(4)
C25 H25 0.9300
C26 C27 1.372(5)
C26 H26 0.9300
C27 C28 1.379(5)
C27 H27 0.9300
C28 C29 1.370(5)
C28 H28 0.9300
C29 C30 1.388(4)
C29 H29 0.9300
C30 C31 1.515(4)
C31 O3 1.393(3)
C31 O4 1.469(3)
C31 C32 1.536(4)
C32 C34 1.438(4)
C33 C34 1.354(4)
C33 O4 1.357(3)
C33 C41 1.446(4)
C35 O5 1.217(3)
C35 C36 1.480(4)
C36 C37 1.388(4)
C36 C41 1.402(4)
C37 C38 1.387(4)
C37 H37 0.9300
C38 C39 1.367(5)
C38 H38 0.9300
C39 C40 1.369(4)
C39 H39 0.9300
C40 C41 1.391(4)
C40 H40 0.9300
O3 H3A 0.8200

loop_
_geom_hbond_atom_site_label_D
_geom_hbond_atom_site_label_H
_geom_hbond_atom_site_label_A
_geom_hbond_distance_DH
_geom_hbond_distance_HA
_geom_hbond_distance_DA
_geom_hbond_angle_DHA
O3 H3A O2 0.82 1.93 2.644(3) 144.3
